data_2231932
loop_
_publ_author_name
'Chiririwa, Haleden'
'Meijboom, Reinout'

_publ_section_title
;
 Dichlorido(\h^4^-cycloocta-1,5-diene)bis(propanenitrile-\k<i>N</i>)ruthenium(II)
;
_journal_coeditor_code IM2311
_journal_issue 10
_journal_name_full 'Acta Crystallographica Section E'
_journal_page_first m1336
_journal_paper_doi 10.1107/S1600536811035379
_journal_volume 67
_journal_year 2011
_chemical_formula_iupac '[Ru Cl2 (C8 H12) (C3 H5 N)2]'
_chemical_formula_moiety 'C14 H22 Cl2 N2 Ru'
_chemical_formula_sum 'C14 H22 Cl2 N2 Ru'
_chemical_formula_weight 390.31
_chemical_name_systematic
;
Dichlorido(\h^4^-cycloocta-1,5-diene)bis(propanenitrile-\k<i>N</i>)ruthenium(II)
;
_space_group_IT_number 2
_symmetry_cell_setting triclinic
_symmetry_space_group_name_Hall '-P 1'
_symmetry_space_group_name_H-M 'P -1'
_atom_sites_solution_hydrogens geom
_atom_sites_solution_primary direct
_atom_sites_solution_secondary difmap
_audit_creation_method 'WinGX routine CIF_UPDATE'
_cell_angle_alpha 108.156(5)
_cell_angle_beta 96.281(5)
_cell_angle_gamma 90.536(5)
_cell_formula_units_Z 2
_cell_length_a 7.593(5)
_cell_length_b 8.800(5)
_cell_length_c 12.658(5)
_cell_measurement_reflns_used 9962
_cell_measurement_temperature 100(2)
_cell_measurement_theta_max 28.34
_cell_measurement_theta_min 3.02
_cell_volume 798.0(8)
_computing_cell_refinement 'SAINT-Plus (Bruker, 2007)'
_computing_data_collection 'APEX2 (Bruker, 2007)'
_computing_data_reduction 'SAINT-Plus and XPREP (Bruker, 2007)'
_computing_molecular_graphics 'DIAMOND (Brandenburg & Putz, 2005) and ORTEP-3 (Farrugia, 1997)'
_computing_publication_material 'WinGX (Farrugia, 1999)'
_computing_structure_refinement 'SHELXL97 (Sheldrick, 2008)'
_computing_structure_solution 'SHELXS97 (Sheldrick, 2008)'
_diffrn_ambient_temperature 100(2)
_diffrn_measured_fraction_theta_full 0.991
_diffrn_measured_fraction_theta_max 0.991
_diffrn_measurement_device_type 'Bruker APEXII CCD'
_diffrn_measurement_method '\f and \w'
_diffrn_radiation_monochromator graphite
_diffrn_radiation_source 'fine-focus sealed tube'
_diffrn_radiation_type MoK\a
_diffrn_radiation_wavelength 0.71069
_diffrn_reflns_av_R_equivalents 0.0285
_diffrn_reflns_limit_h_max 10
_diffrn_reflns_limit_h_min -10
_diffrn_reflns_limit_k_max 10
_diffrn_reflns_limit_k_min -11
_diffrn_reflns_limit_l_max 16
_diffrn_reflns_limit_l_min -15
_diffrn_reflns_number 15438
_diffrn_reflns_theta_full 28.34
_diffrn_reflns_theta_max 28.34
_diffrn_reflns_theta_min 1.7
_exptl_absorpt_coefficient_mu 1.306
_exptl_absorpt_correction_type none
_exptl_crystal_colour orange
_exptl_crystal_density_diffrn 1.624
_exptl_crystal_density_method 'not measured'
_exptl_crystal_description block
_exptl_crystal_F_000 396
_exptl_crystal_size_max 0.29
_exptl_crystal_size_mid 0.28
_exptl_crystal_size_min 0.21
_refine_diff_density_max 0.553
_refine_diff_density_min -0.621
_refine_ls_extinction_method none
_refine_ls_goodness_of_fit_ref 1.067
_refine_ls_hydrogen_treatment constr
_refine_ls_matrix_type full
_refine_ls_number_parameters 174
_refine_ls_number_reflns 3949
_refine_ls_number_restraints 0
_refine_ls_restrained_S_all 1.067
_refine_ls_R_factor_all 0.0167
_refine_ls_R_factor_gt 0.0165
_refine_ls_shift/su_max 0.002
_refine_ls_shift/su_mean 0
_refine_ls_structure_factor_coef Fsqd
_refine_ls_weighting_details 'calc w=1/[\s^2^(Fo^2^)+(0.0132P)^2^+0.6531P] where P=(Fo^2^+2Fc^2^)/3'
_refine_ls_weighting_scheme calc
_refine_ls_wR_factor_ref 0.0432
_reflns_number_gt 3911
_reflns_number_total 3949
_reflns_threshold_expression I>2\s(I)
_cod_data_source_file im2311.cif
_cod_data_source_block I
_cod_database_code 2231932
_cod_database_fobs_code 2231932

loop_
_symmetry_equiv_pos_as_xyz
'x, y, z'
'-x, -y, -z'

loop_
_atom_site_type_symbol
_atom_site_label
_atom_site_fract_x
_atom_site_fract_y
_atom_site_fract_z
_atom_site_U_iso_or_equiv
_atom_site_adp_type
_atom_site_calc_flag
_atom_site_refinement_flags
_atom_site_occupancy
C C1 -0.11889(18) 0.24062(16) 0.86381(11) 0.0132(2) Uani d . 1
H H1 -0.0776 0.3394 0.9141 0.016 Uiso calc R 1
C C2 -0.21829(18) 0.23779(16) 0.76462(12) 0.0134(2) Uani d . 1
H H2 -0.2427 0.3352 0.7532 0.016 Uiso calc R 1
C C3 -0.28956(19) 0.08642(17) 0.67378(12) 0.0159(3) Uani d . 1
H H3A -0.3375 0.114 0.6083 0.019 Uiso calc R 1
H H3B -0.3862 0.04 0.6995 0.019 Uiso calc R 1
C C4 -0.14983(19) -0.04040(16) 0.63958(12) 0.0147(3) Uani d . 1
H H4A -0.1537 -0.1125 0.6838 0.018 Uiso calc R 1
H H4B -0.1805 -0.103 0.5616 0.018 Uiso calc R 1
C C5 0.03841(18) 0.03064(15) 0.65508(11) 0.0121(2) Uani d . 1
H H5 0.0783 0.0616 0.5976 0.015 Uiso calc R 1
C C6 0.15194(18) 0.05054(15) 0.75234(11) 0.0125(2) Uani d . 1
H H6 0.2672 0.0906 0.7565 0.015 Uiso calc R 1
C C7 0.09657(19) 0.00994(16) 0.85206(12) 0.0151(3) Uani d . 1
H H7A 0.1929 0.0421 0.9126 0.018 Uiso calc R 1
H H7B 0.0776 -0.1052 0.8317 0.018 Uiso calc R 1
C C8 -0.0737(2) 0.09040(17) 0.89491(12) 0.0161(3) Uani d . 1
H H8A -0.1728 0.0129 0.8656 0.019 Uiso calc R 1
H H8B -0.0608 0.1179 0.9758 0.019 Uiso calc R 1
C C11 0.30431(19) 0.35812(17) 0.98608(12) 0.0154(3) Uani d . 1
C C12 0.4147(2) 0.37569(18) 1.09193(12) 0.0177(3) Uani d . 1
H H12A 0.339 0.3788 1.1494 0.021 Uiso calc R 1
H H12B 0.4839 0.4762 1.1147 0.021 Uiso calc R 1
C C13 0.5395(2) 0.2387(2) 1.08180(15) 0.0295(4) Uani d . 1
H H13A 0.4716 0.1407 1.0687 0.044 Uiso calc R 1
H H13B 0.6184 0.2599 1.1499 0.044 Uiso calc R 1
H H13C 0.6072 0.2291 1.0205 0.044 Uiso calc R 1
C C21 -0.12818(18) 0.32906(16) 0.52863(11) 0.0132(2) Uani d . 1
C C22 -0.2237(2) 0.37027(19) 0.43512(12) 0.0181(3) Uani d . 1
H H22A -0.1637 0.3277 0.3689 0.022 Uiso calc R 1
H H22B -0.2228 0.4858 0.453 0.022 Uiso calc R 1
C C23 -0.4155(2) 0.3029(2) 0.41046(14) 0.0225(3) Uani d . 1
H H23A -0.4167 0.1881 0.384 0.034 Uiso calc R 1
H H23B -0.4781 0.341 0.3543 0.034 Uiso calc R 1
H H23C -0.472 0.3374 0.4777 0.034 Uiso calc R 1
N N1 0.22016(16) 0.33593(14) 0.90225(10) 0.0129(2) Uani d . 1
N N2 -0.05984(15) 0.30029(13) 0.60433(10) 0.0119(2) Uani d . 1
Cl Cl1 0.33515(4) 0.32622(4) 0.67591(3) 0.01333(7) Uani d . 1
Cl Cl2 0.01618(5) 0.57453(4) 0.81456(3) 0.01527(7) Uani d . 1
Ru Ru1 0.065082(13) 0.290208(11) 0.752556(8) 0.00846(4) Uani d . 1

loop_
_atom_site_aniso_label
_atom_site_aniso_U_11
_atom_site_aniso_U_22
_atom_site_aniso_U_33
_atom_site_aniso_U_12
_atom_site_aniso_U_13
_atom_site_aniso_U_23
C1 0.0144(6) 0.0121(6) 0.0140(6) -0.0003(5) 0.0058(5) 0.0043(5)
C2 0.0118(6) 0.0124(6) 0.0170(6) 0.0000(5) 0.0043(5) 0.0051(5)
C3 0.0133(6) 0.0147(6) 0.0187(6) -0.0016(5) 0.0014(5) 0.0041(5)
C4 0.0167(6) 0.0120(6) 0.0144(6) -0.0016(5) 0.0013(5) 0.0026(5)
C5 0.0153(6) 0.0089(6) 0.0128(6) 0.0013(5) 0.0028(5) 0.0036(5)
C6 0.0158(6) 0.0088(6) 0.0139(6) 0.0016(5) 0.0025(5) 0.0047(5)
C7 0.0200(7) 0.0128(6) 0.0144(6) 0.0010(5) 0.0016(5) 0.0073(5)
C8 0.0226(7) 0.0146(6) 0.0142(6) 0.0005(5) 0.0056(5) 0.0077(5)
C11 0.0175(7) 0.0137(6) 0.0153(6) -0.0010(5) 0.0027(5) 0.0047(5)
C12 0.0179(7) 0.0207(7) 0.0129(6) -0.0012(5) -0.0017(5) 0.0041(5)
C13 0.0230(8) 0.0353(9) 0.0248(8) 0.0108(7) -0.0039(6) 0.0039(7)
C21 0.0141(6) 0.0112(6) 0.0147(6) -0.0006(5) 0.0019(5) 0.0044(5)
C22 0.0171(7) 0.0238(7) 0.0169(6) 0.0001(5) -0.0019(5) 0.0129(6)
C23 0.0172(7) 0.0272(8) 0.0218(7) -0.0018(6) -0.0044(6) 0.0084(6)
N1 0.0158(5) 0.0117(5) 0.0119(5) -0.0009(4) 0.0018(4) 0.0045(4)
N2 0.0128(5) 0.0101(5) 0.0130(5) 0.0004(4) 0.0019(4) 0.0039(4)
Cl1 0.01152(14) 0.01657(15) 0.01382(14) 0.00017(11) 0.00207(11) 0.00737(12)
Cl2 0.02060(16) 0.00875(14) 0.01670(15) 0.00064(11) 0.00411(12) 0.00369(11)
Ru1 0.01012(6) 0.00786(6) 0.00801(6) 0.00031(4) 0.00092(4) 0.00342(4)

loop_
_atom_type_symbol
_atom_type_description
_atom_type_scat_dispersion_real
_atom_type_scat_dispersion_imag
_atom_type_scat_source
C C 0.0033 0.0016 'International Tables Vol C Tables 4.2.6.8 and 6.1.1.4'
H H 0 0 'International Tables Vol C Tables 4.2.6.8 and 6.1.1.4'
N N 0.0061 0.0033 'International Tables Vol C Tables 4.2.6.8 and 6.1.1.4'
Cl Cl 0.1484 0.1585 'International Tables Vol C Tables 4.2.6.8 and 6.1.1.4'
Ru Ru -1.2594 0.8363 'International Tables Vol C Tables 4.2.6.8 and 6.1.1.4'

loop_
_geom_angle_atom_site_label_1
_geom_angle_atom_site_label_2
_geom_angle_atom_site_label_3
_geom_angle
C2 C1 C8 123.45(12)
C2 C1 Ru1 72.16(9)
C8 C1 Ru1 112.17(9)
C2 C1 H1 118.3
C8 C1 H1 118.3
Ru1 C1 H1 85.7
C1 C2 C3 124.17(13)
C1 C2 Ru1 71.53(8)
C3 C2 Ru1 111.07(9)
C1 C2 H2 117.9
C3 C2 H2 117.9
Ru1 C2 H2 87.4
C2 C3 C4 113.93(12)
C2 C3 H3A 108.8
C4 C3 H3A 108.8
C2 C3 H3B 108.8
C4 C3 H3B 108.8
H3A C3 H3B 107.7
C5 C4 C3 113.59(12)
C5 C4 H4A 108.8
C3 C4 H4A 108.8
C5 C4 H4B 108.8
C3 C4 H4B 108.8
H4A C4 H4B 107.7
C6 C5 C4 121.89(12)
C6 C5 Ru1 71.34(8)
C4 C5 Ru1 113.47(9)
C6 C5 H5 119.1
C4 C5 H5 119.1
Ru1 C5 H5 85.4
C5 C6 C7 122.86(13)
C5 C6 Ru1 72.32(8)
C7 C6 Ru1 111.05(9)
C5 C6 H6 118.6
C7 C6 H6 118.6
Ru1 C6 H6 86.7
C6 C7 C8 114.14(11)
C6 C7 H7A 108.7
C8 C7 H7A 108.7
C6 C7 H7B 108.7
C8 C7 H7B 108.7
H7A C7 H7B 107.6
C1 C8 C7 115.40(11)
C1 C8 H8A 108.4
C7 C8 H8A 108.4
C1 C8 H8B 108.4
C7 C8 H8B 108.4
H8A C8 H8B 107.5
N1 C11 C12 176.32(15)
C11 C12 C13 111.76(13)
C11 C12 H12A 109.3
C13 C12 H12A 109.3
C11 C12 H12B 109.3
C13 C12 H12B 109.3
H12A C12 H12B 107.9
C12 C13 H13A 109.5
C12 C13 H13B 109.5
H13A C13 H13B 109.5
C12 C13 H13C 109.5
H13A C13 H13C 109.5
H13B C13 H13C 109.5
N2 C21 C22 176.82(15)
C21 C22 C23 111.33(13)
C21 C22 H22A 109.4
C23 C22 H22A 109.4
C21 C22 H22B 109.4
C23 C22 H22B 109.4
H22A C22 H22B 108
C22 C23 H23A 109.5
C22 C23 H23B 109.5
H23A C23 H23B 109.5
C22 C23 H23C 109.5
H23A C23 H23C 109.5
H23B C23 H23C 109.5
C11 N1 Ru1 178.21(12)
C21 N2 Ru1 170.17(11)
N2 Ru1 N1 164.95(5)
N2 Ru1 C6 115.27(5)
N1 Ru1 C6 76.54(5)
N2 Ru1 C1 113.39(6)
N1 Ru1 C1 76.63(6)
C6 Ru1 C1 80.71(6)
N2 Ru1 C5 79.67(5)
N1 Ru1 C5 112.85(5)
C6 Ru1 C5 36.35(5)
C1 Ru1 C5 87.81(5)
N2 Ru1 C2 77.11(5)
N1 Ru1 C2 112.46(6)
C6 Ru1 C2 94.63(6)
C1 Ru1 C2 36.30(5)
C5 Ru1 C2 79.57(5)
N2 Ru1 Cl1 84.91(5)
N1 Ru1 Cl1 86.21(5)
C6 Ru1 Cl1 88.31(4)
C1 Ru1 Cl1 161.35(4)
C5 Ru1 Cl1 92.24(4)
C2 Ru1 Cl1 161.29(4)
N2 Ru1 Cl2 83.36(4)
N1 Ru1 Cl2 85.00(4)
C6 Ru1 Cl2 161.36(4)
C1 Ru1 Cl2 92.67(4)
C5 Ru1 Cl2 161.68(4)
C2 Ru1 Cl2 90.02(4)
Cl1 Ru1 Cl2 93.06(2)

loop_
_geom_bond_atom_site_label_1
_geom_bond_atom_site_label_2
_geom_bond_distance
C1 C2 1.386(2)
C1 C8 1.524(2)
C1 Ru1 2.2197(15)
C1 H1 0.93
C2 C3 1.512(2)
C2 Ru1 2.2278(19)
C2 H2 0.93
C3 C4 1.543(2)
C3 H3A 0.97
C3 H3B 0.97
C4 C5 1.522(2)
C4 H4A 0.97
C4 H4B 0.97
C5 C6 1.386(2)
C5 Ru1 2.2274(17)
C5 H5 0.93
C6 C7 1.5140(19)
C6 Ru1 2.2150(17)
C6 H6 0.93
C7 C8 1.549(2)
C7 H7A 0.97
C7 H7B 0.97
C8 H8A 0.97
C8 H8B 0.97
C11 N1 1.1368(19)
C11 C12 1.465(2)
C12 C13 1.523(2)
C12 H12A 0.97
C12 H12B 0.97
C13 H13A 0.96
C13 H13B 0.96
C13 H13C 0.96
C21 N2 1.1387(19)
C21 C22 1.4639(19)
C22 C23 1.529(2)
C22 H22A 0.97
C22 H22B 0.97
C23 H23A 0.96
C23 H23B 0.96
C23 H23C 0.96
N1 Ru1 2.0413(14)
N2 Ru1 2.0356(14)
Cl1 Ru1 2.4211(13)
Cl2 Ru1 2.4231(14)

loop_
_geom_torsion_atom_site_label_1
_geom_torsion_atom_site_label_2
_geom_torsion_atom_site_label_3
_geom_torsion_atom_site_label_4
_geom_torsion
C8 C1 C2 C3 -1.8(2)
Ru1 C1 C2 C3 103.38(13)
C8 C1 C2 Ru1 -105.22(13)
C1 C2 C3 C4 -49.30(18)
Ru1 C2 C3 C4 32.14(15)
C2 C3 C4 C5 -28.89(17)
C3 C4 C5 C6 93.14(16)
C3 C4 C5 Ru1 11.23(15)
C4 C5 C6 C7 -2.5(2)
Ru1 C5 C6 C7 104.06(12)
C4 C5 C6 Ru1 -106.56(12)
C5 C6 C7 C8 -53.39(18)
Ru1 C6 C7 C8 28.63(14)
C2 C1 C8 C7 87.27(17)
Ru1 C1 C8 C7 4.58(15)
C6 C7 C8 C1 -22.28(17)
C5 C6 Ru1 N2 -12.53(9)
C7 C6 Ru1 N2 -131.71(10)
C5 C6 Ru1 N1 177.40(9)
C7 C6 Ru1 N1 58.22(10)
C5 C6 Ru1 C1 99.03(9)
C7 C6 Ru1 C1 -20.15(10)
C7 C6 Ru1 C5 -119.18(14)
C5 C6 Ru1 C2 65.39(9)
C7 C6 Ru1 C2 -53.79(10)
C5 C6 Ru1 Cl1 -96.10(8)
C7 C6 Ru1 Cl1 144.72(9)
C5 C6 Ru1 Cl2 169.34(9)
C7 C6 Ru1 Cl2 50.16(18)
C2 C1 Ru1 N2 2.47(9)
C8 C1 Ru1 N2 122.09(10)
C2 C1 Ru1 N1 170.61(9)
C8 C1 Ru1 N1 -69.77(10)
C2 C1 Ru1 C6 -111.14(9)
C8 C1 Ru1 C6 8.48(10)
C2 C1 Ru1 C5 -75.28(9)
C8 C1 Ru1 C5 44.33(10)
C8 C1 Ru1 C2 119.61(13)
C2 C1 Ru1 Cl1 -165.82(9)
C8 C1 Ru1 Cl1 -46.21(17)
C2 C1 Ru1 Cl2 86.39(8)
C8 C1 Ru1 Cl2 -154.00(9)
C6 C5 Ru1 N2 168.49(9)
C4 C5 Ru1 N2 -74.04(10)
C6 C5 Ru1 N1 -2.75(9)
C4 C5 Ru1 N1 114.72(10)
C4 C5 Ru1 C6 117.46(13)
C6 C5 Ru1 C1 -77.26(9)
C4 C5 Ru1 C1 40.21(10)
C6 C5 Ru1 C2 -112.87(9)
C4 C5 Ru1 C2 4.60(10)
C6 C5 Ru1 Cl1 84.08(9)
C4 C5 Ru1 Cl1 -158.46(9)
C6 C5 Ru1 Cl2 -169.16(9)
C4 C5 Ru1 Cl2 -51.69(17)
C1 C2 Ru1 N2 -177.67(9)
C3 C2 Ru1 N2 61.93(10)
C1 C2 Ru1 N1 -9.89(9)
C3 C2 Ru1 N1 -130.28(10)
C1 C2 Ru1 C6 67.44(8)
C3 C2 Ru1 C6 -52.95(11)
C3 C2 Ru1 C1 -120.39(14)
C1 C2 Ru1 C5 100.66(9)
C3 C2 Ru1 C5 -19.73(10)
C1 C2 Ru1 Cl1 165.87(9)
C3 C2 Ru1 Cl1 45.47(18)
C1 C2 Ru1 Cl2 -94.49(8)
C3 C2 Ru1 Cl2 145.12(10)
